data_2241152
loop_
_publ_author_name
'Matsushita, Nobuyuki'

_publ_section_title
;
 Redetermination of the crystal structure of
 <i>catena</i>-poly[[[bis(ethylenediamine)platinum(II)]-\m-iodido-[bis(ethylenediamine)platinum(IV)]-\m-iodido]
 tetrakis(octane-1-sulfonate) dihydrate]
;
_journal_coeditor_code WM5192
_journal_issue 10
_journal_name_full 'Acta Crystallographica Section E'
_journal_page_first 1155
_journal_page_last 1158
_journal_paper_doi 10.1107/S2056989015016801
_journal_volume 71
_journal_year 2015
_chemical_formula_iupac '[Pt2 I2 (C2 H8 N2)4] (C8 H17 S O3)4, 2H2 O'
_chemical_formula_moiety 'C4 H16 N4 Pt 2+, C4 H16 I2 N4 Pt 2+, 4(C8 H17 O3 S 1-), 2(H2 O)'
_chemical_formula_sum 'C40 H104 I2 N8 O14 Pt2 S4'
_chemical_formula_weight 1693.53
_chemical_name_systematic
;<i>catena</i>-Poly[[[bis(ethylenediamine)platinum(II)]-\m-iodido-[bis(ethylenediamine)platinum(IV)]-\m-iodido]
tetrakis(octane-1-sulfonate) dihydrate]
;
_space_group_IT_number 62
_symmetry_cell_setting orthorhombic
_symmetry_space_group_name_Hall '-P 2n 2a'
_symmetry_space_group_name_H-M 'P m c n'
_atom_sites_solution_hydrogens geom
_atom_sites_solution_primary heavy
_atom_sites_solution_secondary difmap
_cell_angle_alpha 90.00
_cell_angle_beta 90.00
_cell_angle_gamma 90.00
_cell_formula_units_Z 2
_cell_length_a 36.997(3)
_cell_length_b 7.118(2)
_cell_length_c 11.788(3)
_cell_measurement_reflns_used 25
_cell_measurement_temperature 301
_cell_measurement_theta_max 13.95
_cell_measurement_theta_min 10.03
_cell_volume 3104.3(12)
_computing_cell_refinement
;
MSC/AFC Diffractometer Control Software
(Molecular Structure Corporation, 1988)
;
_computing_data_collection
;
MSC/AFC Diffractometer Control Software
(Molecular Structure Corporation, 1988)
;
_computing_data_reduction
;
local program <i>F2-AFC</i> (Matsushita, 1998)
;
_computing_molecular_graphics
;
DIAMOND (Brandenburg, 2006)
;
_computing_publication_material
;
SHELXL97 (Sheldrick, 2008)
;
_computing_structure_refinement
;
SHELXL97 (Sheldrick, 2008)
;
_computing_structure_solution
;
SHELXS97 (Sheldrick, 2008)
;
_diffrn_ambient_temperature 301
_diffrn_measured_fraction_theta_full 1.000
_diffrn_measured_fraction_theta_max 1.000
_diffrn_measurement_device_type 'Rigaku AFC-5S'
_diffrn_measurement_method \w
_diffrn_radiation_monochromator graphite
_diffrn_radiation_source 'X-ray sealed tube'
_diffrn_radiation_type MoK\a
_diffrn_radiation_wavelength 0.71069
_diffrn_reflns_av_R_equivalents 0.0059
_diffrn_reflns_av_sigmaI/netI 0.1751
_diffrn_reflns_limit_h_max 55
_diffrn_reflns_limit_h_min 0
_diffrn_reflns_limit_k_max 10
_diffrn_reflns_limit_k_min 0
_diffrn_reflns_limit_l_max 17
_diffrn_reflns_limit_l_min 0
_diffrn_reflns_number 5883
_diffrn_reflns_theta_full 32.50
_diffrn_reflns_theta_max 32.50
_diffrn_reflns_theta_min 2.91
_diffrn_standards_decay_% 0
_diffrn_standards_interval_count 100
_diffrn_standards_number 3
_exptl_absorpt_coefficient_mu 5.69
_exptl_absorpt_correction_T_max 0.7569
_exptl_absorpt_correction_T_min 0.4672
_exptl_absorpt_correction_type gaussian
_exptl_absorpt_process_details
;
(Coppens <i>et al.</i>, 1965)
;
_exptl_crystal_colour 'metallic bronze'
_exptl_crystal_density_diffrn 1.812
_exptl_crystal_description plate
_exptl_crystal_F_000 1676
_exptl_crystal_size_max 0.17
_exptl_crystal_size_mid 0.15
_exptl_crystal_size_min 0.05
_refine_diff_density_max 1.660
_refine_diff_density_min -2.124
_refine_ls_extinction_coef 0.00020(3)
_refine_ls_extinction_expression Fc^*^=kFc[1+0.001xFc^2^\l^3^/sin(2\q)]^-1/4^
_refine_ls_extinction_method
;
SHELXL97 (Sheldrick, 2008)
;
_refine_ls_goodness_of_fit_ref 0.923
_refine_ls_hydrogen_treatment mixed
_refine_ls_matrix_type full
_refine_ls_number_parameters 174
_refine_ls_number_reflns 5688
_refine_ls_number_restraints 2
_refine_ls_restrained_S_all 0.923
_refine_ls_R_factor_all 0.2273
_refine_ls_R_factor_gt 0.0435
_refine_ls_shift/su_max 0.000
_refine_ls_shift/su_mean 0.000
_refine_ls_structure_factor_coef Fsqd
_refine_ls_weighting_details 'calc w=1/[\s^2^(Fo^2^)+(0.0247P)^2^] where P=(Fo^2^+2Fc^2^)/3'
_refine_ls_weighting_scheme calc
_refine_ls_wR_factor_gt 0.0788
_refine_ls_wR_factor_ref 0.1122
_reflns_number_gt 2039
_reflns_number_total 5688
_reflns_threshold_expression I>2\s(I)
_cod_data_source_file wm5192sup1.cif
_cod_data_source_block I
_cod_original_cell_volume 3104.3(11)
_cod_database_code 2241152

loop_
_symmetry_equiv_pos_as_xyz
'x, y, z'
'x, -y+1/2, z+1/2'
'x+1/2, y+1/2, -z+1/2'
'x+1/2, -y, -z'
'-x, -y, -z'
'-x, y-1/2, -z-1/2'
'-x-1/2, -y-1/2, z-1/2'
'-x-1/2, y, z'

loop_
_atom_site_type_symbol
_atom_site_label
_atom_site_fract_x
_atom_site_fract_y
_atom_site_fract_z
_atom_site_U_iso_or_equiv
_atom_site_adp_type
_atom_site_calc_flag
_atom_site_refinement_flags
_atom_site_occupancy
_atom_site_symmetry_multiplicity
Pt Pt 0.2500 0.25626(11) 0.18219(3) 0.02517(11) Uani d S 1 2
I I1 0.2500 0.2445(9) 0.41018(13) 0.0337(5) Uani d SP 0.50 2
I I2 0.2500 0.2378(9) 0.45114(13) 0.0344(6) Uani d SP 0.50 2
N N1 0.2915(2) 0.0656(11) 0.1722(6) 0.036(2) Uani d . 1 1
H H1A 0.2941 0.0071 0.2394 0.053 Uiso calc R 1 1
H H1B 0.2862 -0.0217 0.1194 0.053 Uiso calc R 1 1
N N2 0.2918(3) 0.4454(12) 0.1908(7) 0.043(3) Uani d . 1 1
H H2A 0.2934 0.5098 0.1253 0.064 Uiso calc R 1 1
H H2B 0.2878 0.5277 0.2474 0.064 Uiso calc R 1 1
C C1 0.3255(3) 0.1620(14) 0.1418(8) 0.050(3) Uani d . 1 1
H H1C 0.3260 0.1911 0.0614 0.075 Uiso calc R 1 1
H H1D 0.3462 0.0836 0.1598 0.075 Uiso calc R 1 1
C C2 0.3261(3) 0.3405(14) 0.2118(8) 0.048(3) Uani d . 1 1
H H2C 0.3283 0.3100 0.2917 0.072 Uiso calc R 1 1
H H2D 0.3467 0.4173 0.1903 0.072 Uiso calc R 1 1
O O4 0.2500 0.7653(16) 0.0327(9) 0.073(3) Uani d SD 1 2
H H4 0.2677(5) 0.718(13) 0.000(7) 0.109 Uiso d D 1 1
S S1 0.66363(7) 0.3288(3) 0.07740(19) 0.0466(6) Uani d . 1 1
O O1 0.6733(2) 0.2765(13) -0.0376(5) 0.080(2) Uani d . 1 1
O O2 0.69019(16) 0.2676(13) 0.1594(4) 0.0525(16) Uani d . 1 1
O O3 0.65542(19) 0.5260(9) 0.0862(6) 0.068(2) Uani d . 1 1
C C11 0.6225(3) 0.2054(12) 0.1073(7) 0.053(3) Uani d . 1 1
H H11A 0.6059 0.2242 0.0448 0.079 Uiso calc R 1 1
H H11B 0.6277 0.0721 0.1119 0.079 Uiso calc R 1 1
C C12 0.6044(2) 0.2663(17) 0.2159(7) 0.048(2) Uani d . 1 1
H H12A 0.6020 0.4020 0.2165 0.072 Uiso calc R 1 1
H H12B 0.6192 0.2303 0.2801 0.072 Uiso calc R 1 1
C C13 0.5670(3) 0.1764(14) 0.2275(8) 0.058(3) Uani d . 1 1
H H13A 0.5534 0.1998 0.1585 0.087 Uiso calc R 1 1
H H13B 0.5699 0.0416 0.2349 0.087 Uiso calc R 1 1
C C14 0.5457(2) 0.246(2) 0.3255(7) 0.056(2) Uani d . 1 1
H H14A 0.5445 0.3824 0.3212 0.084 Uiso calc R 1 1
H H14B 0.5585 0.2144 0.3947 0.084 Uiso calc R 1 1
C C15 0.5077(3) 0.1697(15) 0.3330(7) 0.056(3) Uani d . 1 1
H H15A 0.5091 0.0344 0.3419 0.084 Uiso calc R 1 1
H H15B 0.4955 0.1945 0.2617 0.084 Uiso calc R 1 1
C C16 0.4847(2) 0.2488(16) 0.4288(7) 0.058(2) Uani d . 1 1
H H16A 0.4968 0.2239 0.5002 0.087 Uiso calc R 1 1
H H16B 0.4832 0.3840 0.4198 0.087 Uiso calc R 1 1
C C17 0.4468(3) 0.1704(13) 0.4350(9) 0.060(3) Uani d . 1 1
H H17A 0.4344 0.1988 0.3645 0.090 Uiso calc R 1 1
H H17B 0.4483 0.0347 0.4414 0.090 Uiso calc R 1 1
C C18 0.4244(3) 0.244(2) 0.5322(8) 0.078(3) Uani d . 1 1
H H18A 0.4356 0.2109 0.6028 0.117 Uiso calc R 1 1
H H18B 0.4006 0.1902 0.5290 0.117 Uiso calc R 1 1
H H18C 0.4226 0.3784 0.5268 0.117 Uiso calc R 1 1

loop_
_atom_site_aniso_label
_atom_site_aniso_U_11
_atom_site_aniso_U_22
_atom_site_aniso_U_33
_atom_site_aniso_U_12
_atom_site_aniso_U_13
_atom_site_aniso_U_23
Pt 0.0375(2) 0.02157(17) 0.01644(15) 0.000 0.000 0.0004(3)
I1 0.0448(11) 0.0391(9) 0.0173(7) 0.000 0.000 0.002(2)
I2 0.0552(12) 0.0308(11) 0.0173(8) 0.000 0.000 -0.0001(18)
N1 0.035(6) 0.036(5) 0.036(5) 0.007(4) 0.012(4) 0.000(3)
N2 0.068(9) 0.034(5) 0.026(4) -0.020(5) 0.006(4) 0.003(3)
C1 0.044(7) 0.069(7) 0.037(5) 0.015(5) 0.010(5) 0.002(5)
C2 0.041(6) 0.055(6) 0.048(5) -0.009(5) -0.005(5) 0.013(5)
O4 0.100(8) 0.036(5) 0.081(7) 0.000 0.000 -0.023(6)
S1 0.0548(15) 0.0516(13) 0.0334(11) -0.0170(11) -0.0039(12) 0.0021(10)
O1 0.099(6) 0.099(6) 0.041(3) -0.040(6) 0.009(4) 0.002(5)
O2 0.048(3) 0.064(4) 0.045(3) -0.009(5) -0.004(3) 0.008(4)
O3 0.064(5) 0.048(4) 0.091(5) -0.019(3) -0.016(4) 0.014(4)
C11 0.058(6) 0.050(6) 0.049(5) -0.017(5) -0.003(5) 0.012(4)
C12 0.045(5) 0.052(6) 0.048(4) -0.023(6) -0.019(4) 0.003(6)
C13 0.055(7) 0.062(6) 0.057(6) -0.010(5) 0.007(6) 0.012(5)
C14 0.056(5) 0.055(5) 0.058(5) -0.022(8) -0.007(5) 0.000(7)
C15 0.042(6) 0.063(6) 0.064(7) -0.014(5) 0.006(5) 0.017(5)
C16 0.053(5) 0.056(5) 0.064(5) -0.017(7) -0.005(5) 0.021(9)
C17 0.045(6) 0.054(5) 0.081(7) -0.008(5) 0.014(7) 0.015(6)
C18 0.066(7) 0.086(7) 0.083(7) -0.004(10) 0.005(6) -0.009(10)

loop_
_atom_type_symbol
_atom_type_description
_atom_type_scat_dispersion_real
_atom_type_scat_dispersion_imag
_atom_type_scat_source
C C 0.0033 0.0016 'International Tables Vol C Tables 4.2.6.8 and 6.1.1.4'
H H 0.0000 0.0000 'International Tables Vol C Tables 4.2.6.8 and 6.1.1.4'
N N 0.0061 0.0033 'International Tables Vol C Tables 4.2.6.8 and 6.1.1.4'
O O 0.0106 0.0060 'International Tables Vol C Tables 4.2.6.8 and 6.1.1.4'
S S 0.1246 0.1234 'International Tables Vol C Tables 4.2.6.8 and 6.1.1.4'
I I -0.4742 1.8119 'International Tables Vol C Tables 4.2.6.8 and 6.1.1.4'
Pt Pt -1.7033 8.3905 'International Tables Vol C Tables 4.2.6.8 and 6.1.1.4'

loop_
_geom_angle_atom_site_label_1
_geom_angle_atom_site_label_2
_geom_angle_atom_site_label_3
_geom_angle_site_symmetry_1
_geom_angle_site_symmetry_3
_geom_angle
_geom_angle_publ_flag
N1 Pt N1 8_655 . 96.8(5) y
N1 Pt N2 8_655 8_655 82.7(2) ?
N1 Pt N2 . 8_655 179.4(4) ?
N1 Pt N2 8_655 . 179.4(4) y
N1 Pt N2 . . 82.7(2) y
N2 Pt N2 8_655 . 97.7(5) y
N1 Pt I1 8_655 . 92.1(2) ?
N1 Pt I1 . . 92.1(2) y
N2 Pt I1 8_655 . 88.3(3) ?
N2 Pt I1 . . 88.3(3) y
N1 Pt I2 8_655 2_554 87.3(2) ?
N1 Pt I2 . 2_554 87.3(2) y
N2 Pt I2 8_655 2_554 92.2(3) ?
N2 Pt I2 . 2_554 92.2(3) y
I1 Pt I2 . 2_554 179.1(3) ?
N1 Pt I2 8_655 . 91.7(2) ?
N1 Pt I2 . . 91.7(2) ?
N2 Pt I2 8_655 . 88.7(2) ?
N2 Pt I2 . . 88.7(2) ?
I1 Pt I2 . . 0.6(2) ?
I2 Pt I2 2_554 . 178.52(4) ?
N1 Pt I1 8_655 7_665 86.6(2) ?
N1 Pt I1 . 7_665 86.6(2) ?
N2 Pt I1 8_655 7_665 92.9(2) ?
N2 Pt I1 . 7_665 92.9(2) ?
I1 Pt I1 . 7_665 178.12(4) ?
I2 Pt I1 2_554 7_665 1.0(2) ?
I2 Pt I1 . 7_665 177.5(2) ?
Pt I1 Pt . 2 178.3(3) ?
Pt I2 Pt 2 . 176.7(2) ?
C1 N1 Pt . . 110.1(6) ?
C1 N1 H1A . . 109.6 ?
Pt N1 H1A . . 109.6 ?
C1 N1 H1B . . 109.6 ?
Pt N1 H1B . . 109.6 ?
H1A N1 H1B . . 108.1 ?
C2 N2 Pt . . 108.7(6) ?
C2 N2 H2A . . 109.9 ?
Pt N2 H2A . . 109.9 ?
C2 N2 H2B . . 109.9 ?
Pt N2 H2B . . 109.9 ?
H2A N2 H2B . . 108.3 ?
N1 C1 C2 . . 105.7(8) ?
N1 C1 H1C . . 110.6 ?
C2 C1 H1C . . 110.6 ?
N1 C1 H1D . . 110.6 ?
C2 C1 H1D . . 110.6 ?
H1C C1 H1D . . 108.7 ?
N2 C2 C1 . . 108.4(8) ?
N2 C2 H2C . . 110.0 ?
C1 C2 H2C . . 110.0 ?
N2 C2 H2D . . 110.0 ?
C1 C2 H2D . . 110.0 ?
H2C C2 H2D . . 108.4 ?
O3 S1 O2 . . 112.9(5) ?
O3 S1 O1 . . 111.7(5) ?
O2 S1 O1 . . 112.3(4) ?
O3 S1 C11 . . 106.5(5) ?
O2 S1 C11 . . 107.3(4) ?
O1 S1 C11 . . 105.5(4) ?
C12 C11 S1 . . 113.8(6) ?
C12 C11 H11A . . 108.8 ?
S1 C11 H11A . . 108.8 ?
C12 C11 H11B . . 108.8 ?
S1 C11 H11B . . 108.8 ?
H11A C11 H11B . . 107.7 ?
C11 C12 C13 . . 111.0(8) ?
C11 C12 H12A . . 109.4 ?
C13 C12 H12A . . 109.4 ?
C11 C12 H12B . . 109.4 ?
C13 C12 H12B . . 109.4 ?
H12A C12 H12B . . 108.0 ?
C14 C13 C12 . . 114.1(8) ?
C14 C13 H13A . . 108.7 ?
C12 C13 H13A . . 108.7 ?
C14 C13 H13B . . 108.7 ?
C12 C13 H13B . . 108.7 ?
H13A C13 H13B . . 107.6 ?
C13 C14 C15 . . 114.6(9) ?
C13 C14 H14A . . 108.6 ?
C15 C14 H14A . . 108.6 ?
C13 C14 H14B . . 108.6 ?
C15 C14 H14B . . 108.6 ?
H14A C14 H14B . . 107.6 ?
C14 C15 C16 . . 115.5(8) ?
C14 C15 H15A . . 108.4 ?
C16 C15 H15A . . 108.4 ?
C14 C15 H15B . . 108.4 ?
C16 C15 H15B . . 108.4 ?
H15A C15 H15B . . 107.5 ?
C17 C16 C15 . . 114.7(9) ?
C17 C16 H16A . . 108.6 ?
C15 C16 H16A . . 108.6 ?
C17 C16 H16B . . 108.6 ?
C15 C16 H16B . . 108.6 ?
H16A C16 H16B . . 107.6 ?
C18 C17 C16 . . 114.7(9) ?
C18 C17 H17A . . 108.6 ?
C16 C17 H17A . . 108.6 ?
C18 C17 H17B . . 108.6 ?
C16 C17 H17B . . 108.6 ?
H17A C17 H17B . . 107.6 ?
C17 C18 H18A . . 109.5 ?
C17 C18 H18B . . 109.5 ?
H18A C18 H18B . . 109.5 ?
C17 C18 H18C . . 109.5 ?
H18A C18 H18C . . 109.5 ?
H18B C18 H18C . . 109.5 ?

loop_
_geom_bond_atom_site_label_1
_geom_bond_atom_site_label_2
_geom_bond_site_symmetry_2
_geom_bond_distance
_geom_bond_publ_flag
Pt N1 8_655 2.052(8) ?
Pt N1 . 2.052(8) y
Pt N2 8_655 2.052(8) ?
Pt N2 . 2.052(8) y
Pt I1 . 2.6888(17) ?
Pt I2 2_554 2.7239(17) ?
Pt I2 . 3.1732(16) ?
Pt I1 7_665 3.2065(17) ?
N1 C1 . 1.479(11) ?
N1 H1A . 0.9000 ?
N1 H1B . 0.9000 ?
N2 C2 . 1.495(12) ?
N2 H2A . 0.9000 ?
N2 H2B . 0.9000 ?
C1 C2 . 1.515(12) ?
C1 H1C . 0.9700 ?
C1 H1D . 0.9700 ?
C2 H2C . 0.9700 ?
C2 H2D . 0.9700 ?
O4 H4 . 0.83(2) ?
S1 O3 . 1.440(7) ?
S1 O2 . 1.446(6) ?
S1 O1 . 1.451(7) ?
S1 C11 . 1.791(9) ?
C11 C12 . 1.509(11) ?
C11 H11A . 0.9700 ?
C11 H11B . 0.9700 ?
C12 C13 . 1.531(12) ?
C12 H12A . 0.9700 ?
C12 H12B . 0.9700 ?
C13 C14 . 1.483(12) ?
C13 H13A . 0.9700 ?
C13 H13B . 0.9700 ?
C14 C15 . 1.513(12) ?
C14 H14A . 0.9700 ?
C14 H14B . 0.9700 ?
C15 C16 . 1.522(12) ?
C15 H15A . 0.9700 ?
C15 H15B . 0.9700 ?
C16 C17 . 1.511(12) ?
C16 H16A . 0.9700 ?
C16 H16B . 0.9700 ?
C17 C18 . 1.510(12) ?
C17 H17A . 0.9700 ?
C17 H17B . 0.9700 ?
C18 H18A . 0.9600 ?
C18 H18B . 0.9600 ?
C18 H18C . 0.9600 ?

loop_
_geom_hbond_atom_site_label_D
_geom_hbond_atom_site_label_H
_geom_hbond_atom_site_label_A
_geom_hbond_site_symmetry_A
_geom_hbond_distance_DH
_geom_hbond_distance_HA
_geom_hbond_distance_DA
_geom_hbond_angle_DHA
_geom_hbond_publ_flag
N1 H1A O2 6_656 0.90 2.16 2.983(11) 151.6 y
N1 H1B O4 1_545 0.90 2.27 3.103(11) 154.2 y
N2 H2A O1 5_665 0.90 2.21 2.975(10) 141.9 y
N2 H2B O2 6_666 0.90 2.19 2.971(11) 145.1 y
O4 H4 O1 5_665 0.83(2) 2.23(3) 2.853(8) 132(4) y
O4 H4 O2 5_665 0.83(2) 2.44(7) 3.175(9) 148(11) y

_cod_database_fobs_code 2241152
